data_4023741
loop_
_publ_author_name
'Daniel B. Werz'
'Felix R. Fischer'
'Stefan C. Kornmayer'
'Frank Rominger'
'Rolf Gleiter'

_publ_contact_author_address
;
        Organisch-Chemisches Institut
        Universit\"at Heidelberg
        Im Neuenheimer Feld 270
        D-69120 Heidelberg
        Germany
;
_publ_contact_author_email rolf.gleiter@oci.uni-heidelberg.de
_publ_contact_author_fax '049 6221 54- 4205'
_publ_contact_author_name 'Gleiter, Rolf'
_publ_contact_author_phone '049 6221 54- 8400'
_publ_section_title
;
 Macrocyclic Cyclophanes with Two and Three
 \a,\w-Dichalcogena-1,4-diethynylaryl Units:
 Syntheses and Structural Properties
;
_journal_name_full 'Journal of Organic Chemistry'
_journal_page_first 8021
_journal_page_last 8029
_journal_paper_doi 10.1021/jo801378p
_journal_volume 73
_journal_year 2008
_chemical_formula_sum 'C38 H44 S4'
_chemical_formula_weight 628.97
_chemical_name_systematic
; 
 ? 
;
_space_group_IT_number 14
_symmetry_cell_setting monoclinic
_symmetry_space_group_name_Hall '-P 2ybc'
_symmetry_space_group_name_H-M 'P 1 21/c 1'
_atom_sites_solution_hydrogens geom
_atom_sites_solution_primary direct
_atom_sites_solution_secondary difmap
_audit_creation_method SHELXL-97
_cell_angle_alpha 90.00
_cell_angle_beta 114.261(3)
_cell_angle_gamma 90.00
_cell_formula_units_Z 2
_cell_length_a 13.1593(18)
_cell_length_b 9.1700(13)
_cell_length_c 15.565(2)
_cell_measurement_reflns_used 6112
_cell_measurement_temperature 100(2)
_cell_measurement_theta_max 28.30
_cell_measurement_theta_min 2.80
_cell_volume 1712.3(4)
_computing_cell_refinement 'Bruker SAINT'
_computing_data_collection 'Bruker APEX'
_computing_data_reduction 'Bruker SAINT'
_computing_molecular_graphics 'Bruker SHELXTL'
_computing_publication_material 'Bruker SHELXTL'
_computing_structure_refinement 'SHELXL-97 (Sheldrick, 2008)'
_computing_structure_solution 'SHELXS-97 (Sheldrick, 2008)'
_diffrn_ambient_temperature 100(2)
_diffrn_measured_fraction_theta_full 0.994
_diffrn_measured_fraction_theta_max 0.994
_diffrn_measurement_device_type 'Bruker APEX'
_diffrn_measurement_method '\w scans'
_diffrn_radiation_monochromator graphite
_diffrn_radiation_source 'fine-focus sealed tube'
_diffrn_radiation_type MoK\a
_diffrn_radiation_wavelength 0.71073
_diffrn_reflns_av_R_equivalents 0.0359
_diffrn_reflns_av_sigmaI/netI 0.0317
_diffrn_reflns_limit_h_max 17
_diffrn_reflns_limit_h_min -17
_diffrn_reflns_limit_k_max 12
_diffrn_reflns_limit_k_min -12
_diffrn_reflns_limit_l_max 20
_diffrn_reflns_limit_l_min -20
_diffrn_reflns_number 17286
_diffrn_reflns_theta_full 28.34
_diffrn_reflns_theta_max 28.34
_diffrn_reflns_theta_min 2.64
_exptl_absorpt_coefficient_mu 0.303
_exptl_absorpt_correction_T_max 0.9675
_exptl_absorpt_correction_T_min 0.9254
_exptl_absorpt_correction_type multi-scan
_exptl_absorpt_process_details 'Blessing, Acta Cryst. (1995) A51 33-38.'
_exptl_crystal_colour colorless
_exptl_crystal_density_diffrn 1.220
_exptl_crystal_density_method 'not measured'
_exptl_crystal_description polyhedron
_exptl_crystal_F_000 672
_exptl_crystal_size_max 0.26
_exptl_crystal_size_mid 0.16
_exptl_crystal_size_min 0.11
_refine_diff_density_max 0.519
_refine_diff_density_min -0.255
_refine_diff_density_rms 0.065
_refine_ls_extinction_method none
_refine_ls_goodness_of_fit_ref 1.220
_refine_ls_hydrogen_treatment constr
_refine_ls_matrix_type full
_refine_ls_number_parameters 192
_refine_ls_number_reflns 4258
_refine_ls_number_restraints 0
_refine_ls_restrained_S_all 1.220
_refine_ls_R_factor_all 0.0557
_refine_ls_R_factor_gt 0.0493
_refine_ls_shift/su_max 0.001
_refine_ls_shift/su_mean 0.000
_refine_ls_structure_factor_coef Fsqd
_refine_ls_weighting_details 'calc w=1/[\s^2^(Fo^2^)+(0.0487P)^2^+0.9230P] where P=(Fo^2^+2Fc^2^)/3'
_refine_ls_weighting_scheme calc
_refine_ls_wR_factor_gt 0.1153
_refine_ls_wR_factor_ref 0.1186
_reflns_number_gt 3899
_reflns_number_total 4258
_reflns_threshold_expression >2sigma(I)
_cod_data_source_file jo801378p_si_002_04.cif
_cod_data_source_block ff1_(in_paper_7(3))
_cod_depositor_comments
;
The following automatic conversions were performed:
'_symmetry_cell_setting' value 'Monoclinic' changed to 'monoclinic'
according to '/home/saulius/struct/CIF-dictionaries/cif_core.dic'
dictionary named 'cif_core.dic' version 2.4.1 from 2010-06-29.

Automatic conversion script
Id: cif_fix_enum 1527 2010-12-29 10:47:43Z saulius 
;
_cod_original_sg_symbol_H-M 'P 21/c'
_cod_database_code 4023741

loop_
_symmetry_equiv_pos_as_xyz
'x, y, z'
'-x, y+1/2, -z+1/2'
'-x, -y, -z'
'x, -y-1/2, z-1/2'

loop_
_atom_site_label
_atom_site_type_symbol
_atom_site_fract_x
_atom_site_fract_y
_atom_site_fract_z
_atom_site_U_iso_or_equiv
_atom_site_adp_type
_atom_site_occupancy
_atom_site_symmetry_multiplicity
_atom_site_calc_flag
_atom_site_refinement_flags
_atom_site_disorder_assembly
_atom_site_disorder_group
S1 S 0.97491(4) -0.16013(5) 0.28250(3) 0.02083(13) Uani 1 1 d . . .
S2 S 0.12117(4) 0.38270(5) 0.03497(3) 0.02089(13) Uani 1 1 d . . .
C1 C 0.66108(14) 0.07107(18) 0.18143(12) 0.0157(3) Uani 1 1 d . . .
C2 C 0.60693(14) 0.12282(18) 0.08818(12) 0.0154(3) Uani 1 1 d . . .
C3 C 0.50433(14) 0.19008(18) 0.06259(12) 0.0158(3) Uani 1 1 d . . .
H3 H 0.4673 0.2270 0.0004 0.019 Uiso 1 1 calc R . .
C4 C 0.45327(14) 0.20551(18) 0.12537(12) 0.0153(3) Uani 1 1 d . . .
C5 C 0.50721(14) 0.15379(18) 0.21842(12) 0.0155(3) Uani 1 1 d . . .
C6 C 0.61046(14) 0.08831(18) 0.24464(12) 0.0163(3) Uani 1 1 d . . .
H6 H 0.6483 0.0539 0.3074 0.020 Uiso 1 1 calc R . .
C7 C 0.76656(14) -0.00276(19) 0.21275(12) 0.0173(3) Uani 1 1 d . . .
C8 C 0.85364(14) -0.0664(2) 0.24000(12) 0.0181(3) Uani 1 1 d . . .
C9 C 1.02941(15) -0.1096(2) 0.19596(14) 0.0226(4) Uani 1 1 d . . .
H9A H 1.0384 -0.0023 0.1969 0.027 Uiso 1 1 calc R . .
H9B H 1.1041 -0.1537 0.2147 0.027 Uiso 1 1 calc R . .
C10 C 0.04405(15) 0.15705(19) -0.09597(13) 0.0185(3) Uani 1 1 d . . .
H10A H 0.0125 0.1189 -0.0526 0.022 Uiso 1 1 calc R . .
H10B H 0.1193 0.1145 -0.0771 0.022 Uiso 1 1 calc R . .
C11 C 0.05381(14) 0.32194(19) -0.08661(12) 0.0168(3) Uani 1 1 d . . .
H11A H -0.0217 0.3652 -0.1159 0.020 Uiso 1 1 calc R . .
H11B H 0.0969 0.3581 -0.1215 0.020 Uiso 1 1 calc R . .
C12 C 0.25087(14) 0.31580(19) 0.06611(12) 0.0173(3) Uani 1 1 d . . .
C13 C 0.34424(14) 0.26922(19) 0.09292(12) 0.0171(3) Uani 1 1 d . . .
C14 C 0.65846(14) 0.10604(19) 0.01825(12) 0.0163(3) Uani 1 1 d . . .
H14A H 0.5987 0.1094 -0.0463 0.020 Uiso 1 1 calc R . .
H14B H 0.6946 0.0092 0.0271 0.020 Uiso 1 1 calc R . .
C15 C 0.74478(16) 0.2240(2) 0.02773(14) 0.0222(4) Uani 1 1 d . . .
H15A H 0.7081 0.3207 0.0157 0.027 Uiso 1 1 calc R . .
H15B H 0.8031 0.2238 0.0930 0.027 Uiso 1 1 calc R . .
C16 C 0.79892(17) 0.1997(2) -0.04083(16) 0.0274(4) Uani 1 1 d . . .
H16A H 0.8327 0.1024 -0.0308 0.041 Uiso 1 1 calc R . .
H16B H 0.8566 0.2736 -0.0302 0.041 Uiso 1 1 calc R . .
H16C H 0.7423 0.2074 -0.1056 0.041 Uiso 1 1 calc R . .
C17 C 0.45434(14) 0.16507(19) 0.28796(12) 0.0171(3) Uani 1 1 d . . .
H17A H 0.4208 0.2631 0.2827 0.021 Uiso 1 1 calc R . .
H17B H 0.5132 0.1550 0.3526 0.021 Uiso 1 1 calc R . .
C18 C 0.36446(15) 0.0501(2) 0.27292(13) 0.0199(4) Uani 1 1 d . . .
H18A H 0.3036 0.0625 0.2094 0.024 Uiso 1 1 calc R . .
H18B H 0.3968 -0.0483 0.2760 0.024 Uiso 1 1 calc R . .
C19 C 0.31680(16) 0.0620(2) 0.34695(14) 0.0259(4) Uani 1 1 d . . .
H19A H 0.3763 0.0458 0.4097 0.039 Uiso 1 1 calc R . .
H19B H 0.2584 -0.0115 0.3345 0.039 Uiso 1 1 calc R . .
H19C H 0.2851 0.1595 0.3442 0.039 Uiso 1 1 calc R . .

loop_
_atom_site_aniso_label
_atom_site_aniso_U_11
_atom_site_aniso_U_22
_atom_site_aniso_U_33
_atom_site_aniso_U_23
_atom_site_aniso_U_13
_atom_site_aniso_U_12
S1 0.0156(2) 0.0247(2) 0.0179(2) -0.00296(17) 0.00262(17) 0.00757(17)
S2 0.0147(2) 0.0276(3) 0.0187(2) -0.00530(17) 0.00517(17) 0.00675(17)
C1 0.0124(7) 0.0144(8) 0.0188(8) -0.0014(6) 0.0048(6) -0.0006(6)
C2 0.0137(8) 0.0136(7) 0.0182(8) -0.0019(6) 0.0060(6) -0.0027(6)
C3 0.0141(8) 0.0151(8) 0.0160(8) 0.0004(6) 0.0039(6) -0.0013(6)
C4 0.0124(7) 0.0122(7) 0.0192(8) -0.0022(6) 0.0044(6) -0.0010(6)
C5 0.0142(8) 0.0128(7) 0.0190(8) -0.0028(6) 0.0064(6) -0.0021(6)
C6 0.0160(8) 0.0145(8) 0.0160(8) 0.0001(6) 0.0042(6) 0.0002(6)
C7 0.0174(8) 0.0185(8) 0.0156(8) -0.0008(6) 0.0066(7) -0.0004(7)
C8 0.0161(8) 0.0206(8) 0.0154(8) -0.0027(7) 0.0042(6) 0.0014(7)
C9 0.0157(8) 0.0239(9) 0.0287(10) -0.0072(8) 0.0095(7) -0.0020(7)
C10 0.0170(8) 0.0177(8) 0.0231(9) 0.0011(7) 0.0106(7) 0.0036(6)
C11 0.0152(8) 0.0182(8) 0.0158(8) -0.0005(6) 0.0054(6) 0.0026(6)
C12 0.0163(8) 0.0184(8) 0.0166(8) -0.0027(6) 0.0059(7) 0.0000(6)
C13 0.0178(8) 0.0169(8) 0.0165(8) -0.0016(6) 0.0071(7) 0.0007(6)
C14 0.0139(8) 0.0171(8) 0.0178(8) -0.0010(6) 0.0065(6) 0.0005(6)
C15 0.0211(9) 0.0233(9) 0.0261(9) -0.0047(7) 0.0135(8) -0.0053(7)
C16 0.0283(10) 0.0251(10) 0.0378(11) 0.0037(8) 0.0227(9) 0.0011(8)
C17 0.0161(8) 0.0180(8) 0.0170(8) -0.0021(6) 0.0065(7) 0.0002(6)
C18 0.0208(9) 0.0185(9) 0.0216(9) -0.0003(7) 0.0100(7) -0.0022(7)
C19 0.0242(9) 0.0295(10) 0.0263(10) -0.0004(8) 0.0129(8) -0.0067(8)

loop_
_atom_type_symbol
_atom_type_description
_atom_type_scat_dispersion_real
_atom_type_scat_dispersion_imag
_atom_type_scat_source
C C 0.0033 0.0016 'International Tables Vol C Tables 4.2.6.8 and 6.1.1.4'
H H 0.0000 0.0000 'International Tables Vol C Tables 4.2.6.8 and 6.1.1.4'
S S 0.1246 0.1234 'International Tables Vol C Tables 4.2.6.8 and 6.1.1.4'

loop_
_geom_angle_atom_site_label_1
_geom_angle_atom_site_label_2
_geom_angle_atom_site_label_3
_geom_angle
_geom_angle_site_symmetry_1
_geom_angle_site_symmetry_3
_geom_angle_publ_flag
C8 S1 C9 100.14(9) . . ?
C12 S2 C11 101.00(8) . . ?
C6 C1 C2 119.88(15) . . ?
C6 C1 C7 119.02(15) . . ?
C2 C1 C7 121.09(16) . . ?
C3 C2 C1 117.78(16) . . ?
C3 C2 C14 120.79(15) . . ?
C1 C2 C14 121.43(15) . . ?
C2 C3 C4 122.28(16) . . ?
C3 C4 C5 119.97(15) . . ?
C3 C4 C13 119.47(15) . . ?
C5 C4 C13 120.52(16) . . ?
C6 C5 C4 117.92(16) . . ?
C6 C5 C17 120.21(16) . . ?
C4 C5 C17 121.85(15) . . ?
C5 C6 C1 122.16(16) . . ?
C8 C7 C1 178.49(19) . . ?
C7 C8 S1 177.21(17) . . ?
C10 C9 S1 113.90(13) 3_655 . ?
C11 C10 C9 112.11(15) . 3_655 ?
C10 C11 S2 113.02(12) . . ?
C13 C12 S2 176.73(17) . . ?
C12 C13 C4 176.71(19) . . ?
C2 C14 C15 113.22(14) . . ?
C16 C15 C14 111.81(15) . . ?
C5 C17 C18 113.44(14) . . ?
C19 C18 C17 111.53(15) . . ?

loop_
_geom_bond_atom_site_label_1
_geom_bond_atom_site_label_2
_geom_bond_distance
_geom_bond_site_symmetry_2
_geom_bond_publ_flag
S1 C8 1.6896(18) . ?
S1 C9 1.827(2) . ?
S2 C12 1.6865(18) . ?
S2 C11 1.8162(18) . ?
C1 C6 1.405(2) . ?
C1 C2 1.411(2) . ?
C1 C7 1.438(2) . ?
C2 C3 1.386(2) . ?
C2 C14 1.508(2) . ?
C3 C4 1.402(2) . ?
C4 C5 1.408(2) . ?
C4 C13 1.435(2) . ?
C5 C6 1.385(2) . ?
C5 C17 1.512(2) . ?
C7 C8 1.198(2) . ?
C9 C10 1.520(3) 3_655 ?
C10 C11 1.519(2) . ?
C10 C9 1.520(3) 3_655 ?
C12 C13 1.202(2) . ?
C14 C15 1.531(2) . ?
C15 C16 1.523(3) . ?
C17 C18 1.529(2) . ?
C18 C19 1.525(3) . ?

loop_
_geom_torsion_atom_site_label_1
_geom_torsion_atom_site_label_2
_geom_torsion_atom_site_label_3
_geom_torsion_atom_site_label_4
_geom_torsion
_geom_torsion_site_symmetry_1
_geom_torsion_site_symmetry_2
_geom_torsion_site_symmetry_3
_geom_torsion_site_symmetry_4
_geom_torsion_publ_flag
C6 C1 C2 C3 0.2(2) . . . . ?
C7 C1 C2 C3 178.62(16) . . . . ?
C6 C1 C2 C14 -179.86(15) . . . . ?
C7 C1 C2 C14 -1.4(2) . . . . ?
C1 C2 C3 C4 -1.0(2) . . . . ?
C14 C2 C3 C4 179.01(15) . . . . ?
C2 C3 C4 C5 1.0(3) . . . . ?
C2 C3 C4 C13 -176.66(16) . . . . ?
C3 C4 C5 C6 -0.1(2) . . . . ?
C13 C4 C5 C6 177.55(16) . . . . ?
C3 C4 C5 C17 -178.65(15) . . . . ?
C13 C4 C5 C17 -1.0(2) . . . . ?
C4 C5 C6 C1 -0.8(2) . . . . ?
C17 C5 C6 C1 177.83(15) . . . . ?
C2 C1 C6 C5 0.7(3) . . . . ?
C7 C1 C6 C5 -177.75(16) . . . . ?
C6 C1 C7 C8 38(8) . . . . ?
C2 C1 C7 C8 -141(8) . . . . ?
C1 C7 C8 S1 -15(11) . . . . ?
C9 S1 C8 C7 175(4) . . . . ?
C8 S1 C9 C10 -61.63(15) . . . 3_655 ?
C9 C10 C11 S2 170.26(12) 3_655 . . . ?
C12 S2 C11 C10 65.60(14) . . . . ?
C11 S2 C12 C13 -164(3) . . . . ?
S2 C12 C13 C4 87(4) . . . . ?
C3 C4 C13 C12 110(3) . . . . ?
C5 C4 C13 C12 -68(3) . . . . ?
C3 C2 C14 C15 97.89(19) . . . . ?
C1 C2 C14 C15 -82.1(2) . . . . ?
C2 C14 C15 C16 177.37(16) . . . . ?
C6 C5 C17 C18 -100.86(19) . . . . ?
C4 C5 C17 C18 77.7(2) . . . . ?
C5 C17 C18 C19 177.79(15) . . . . ?
